data_7112187
loop_
_publ_author_name
'Takashi Takeda'
'Yasuto Uchimura'
'Hidetoshi Kawai'
'Ryo Katoono'
'Kenshu Fujiwara'
'Takanori Suzuki'

_publ_section_title
;
 Preparation and structure of acenaphthylene-1,2-diyldi(9-acridine)
 derivatives with a long C[double bond, length as m-dash]C bond
;
_journal_name_full Chem.Commun.
_journal_page_first 3924
_journal_paper_doi 10.1039/C3CC49573F
_journal_volume 50
_journal_year 2014
_chemical_formula_moiety 'C43 H29 Cl3 F6 N2 O6 S2'
_chemical_formula_sum 'C43 H29 Cl3 F6 N2 O6 S2'
_chemical_formula_weight 954.18
_space_group_IT_number 2
_symmetry_cell_setting triclinic
_symmetry_Int_Tables_number 2
_symmetry_space_group_name_Hall '-P 1'
_symmetry_space_group_name_H-M 'P -1'
_atom_sites_solution_hydrogens geom
_atom_sites_solution_primary direct
_atom_sites_solution_secondary difmap
_cell_angle_alpha 67.069(17)
_cell_angle_beta 66.224(16)
_cell_angle_gamma 81.35(2)
_cell_formula_units_Z 2
_cell_length_a 13.040(3)
_cell_length_b 13.546(3)
_cell_length_c 13.7353(13)
_cell_measurement_reflns_used 4047
_cell_measurement_temperature 153
_cell_measurement_theta_max 27.10
_cell_measurement_theta_min 3.02
_cell_volume 2044.8(8)
_computing_cell_refinement CrystalClear
_computing_data_collection 'CrystalClear (Rigaku Corp., 2000)'
_computing_data_reduction CrystalClear
_computing_molecular_graphics 'CrystalStructure 4.0'
_computing_publication_material 'CrystalStructure 4.0 (Rigaku, 2010)'
_computing_structure_refinement 'CRYSTALS (Carruthers, et al., 1999)'
_computing_structure_solution SIR97
_diffrn_ambient_temperature 153
_diffrn_detector_area_resol_mean 7.314
_diffrn_measured_fraction_theta_full 0.985
_diffrn_measured_fraction_theta_max 0.985
_diffrn_measurement_device_type 'Rigaku Mercury70'
_diffrn_measurement_method \w
_diffrn_radiation_type 'Mo K\a'
_diffrn_radiation_wavelength 0.71070
_diffrn_reflns_av_R_equivalents 0.1197
_diffrn_reflns_limit_h_max 15
_diffrn_reflns_limit_h_min -15
_diffrn_reflns_limit_k_max 15
_diffrn_reflns_limit_k_min -16
_diffrn_reflns_limit_l_max 15
_diffrn_reflns_limit_l_min -16
_diffrn_reflns_number 16279
_diffrn_reflns_theta_full 25.13
_diffrn_reflns_theta_max 25.13
_diffrn_standards_number 0
_exptl_absorpt_coefficient_mu 0.406
_exptl_absorpt_correction_T_max 0.980
_exptl_absorpt_correction_T_min 0.744
_exptl_absorpt_correction_type multi-scan
_exptl_absorpt_process_details 'REQAB (Rigaku, 1998)'
_exptl_crystal_colour yellow
_exptl_crystal_density_diffrn 1.550
_exptl_crystal_density_method 'not measured'
_exptl_crystal_description platelet
_exptl_crystal_F_000 972.00
_exptl_crystal_size_max 0.300
_exptl_crystal_size_mid 0.300
_exptl_crystal_size_min 0.050
_refine_diff_density_max 1.610
_refine_diff_density_min -1.620
_refine_ls_extinction_method none
_refine_ls_goodness_of_fit_ref 0.911
_refine_ls_hydrogen_treatment constr
_refine_ls_number_parameters 588
_refine_ls_number_reflns 7199
_refine_ls_R_factor_gt 0.0758
_refine_ls_shift/su_max 0.000
_refine_ls_structure_factor_coef Fsqd
_refine_ls_weighting_details 'w = 1/[1.0000\s(Fo^2^)]/(4Fo^2^)'
_refine_ls_weighting_scheme calc
_refine_ls_wR_factor_ref 0.1024
_reflns_number_gt 2481
_reflns_number_total 7202
_reflns_threshold_expression F^2^>2.0\s(F^2^)
_cod_data_source_file c3cc49573f.txt
_cod_data_source_block '_051107tt'
_cod_original_cell_volume 2044.7(7)
_cod_database_code 7112187

loop_
_symmetry_equiv_pos_site_id
_symmetry_equiv_pos_as_xyz
1 +X,+Y,+Z
2 -X,-Y,-Z

loop_
_atom_site_label
_atom_site_type_symbol
_atom_site_fract_x
_atom_site_fract_y
_atom_site_fract_z
_atom_site_U_iso_or_equiv
_atom_site_adp_type
_atom_site_occupancy
_atom_site_symmetry_multiplicity
_atom_site_calc_flag
_atom_site_refinement_flags
Cl(1) Cl 1.1349(2) 0.0600(2) 0.8806(2) 0.0815(10) Uani 1.0 2 d .
Cl(2) Cl 1.00507(19) 0.20693(19) 0.98911(19) 0.0745(9) Uani 1.0 2 d .
Cl(3) Cl 1.08749(18) 0.2708(2) 0.74583(18) 0.0763(9) Uani 1.0 2 d .
S(1) S 0.65411(16) 0.71185(17) 0.02325(18) 0.0452(7) Uani 1.0 2 d .
S(2) S 0.88176(15) 0.21613(16) 0.53570(16) 0.0378(6) Uani 1.0 2 d .
F(1) F 0.4508(4) 0.6901(4) 0.1760(4) 0.0713(17) Uani 1.0 2 d .
F(2) F 0.4880(4) 0.5915(4) 0.0750(5) 0.082(2) Uani 1.0 2 d .
F(3) F 0.5518(4) 0.5499(4) 0.2073(5) 0.0839(19) Uani 1.0 2 d .
F(4) F 0.7675(4) 0.3725(4) 0.5945(4) 0.0681(17) Uani 1.0 2 d .
F(5) F 0.9426(4) 0.3766(4) 0.5606(4) 0.078(2) Uani 1.0 2 d .
F(6) F 0.8887(5) 0.4229(4) 0.4227(4) 0.084(2) Uani 1.0 2 d .
O(1) O 0.6937(4) 0.7357(5) 0.0956(5) 0.066(3) Uani 1.0 2 d .
O(2) O 0.6122(5) 0.8033(4) -0.0476(5) 0.065(2) Uani 1.0 2 d .
O(3) O 0.7239(4) 0.6397(4) -0.0307(4) 0.0551(19) Uani 1.0 2 d .
O(4) O 0.9943(4) 0.2120(4) 0.4578(4) 0.0538(18) Uani 1.0 2 d .
O(5) O 0.7965(4) 0.2078(4) 0.4977(4) 0.0494(18) Uani 1.0 2 d .
O(6) O 0.8605(4) 0.1554(4) 0.6541(4) 0.0506(17) Uani 1.0 2 d .
N(1) N 0.6683(5) 0.1033(5) 0.0063(5) 0.0329(19) Uani 1.0 2 d .
N(2) N 0.9543(5) 0.1780(5) 0.2614(5) 0.0352(19) Uani 1.0 2 d .
C(1) C 0.6117(5) 0.2574(5) 0.3121(6) 0.028(2) Uani 1.0 2 d .
C(2) C 0.5484(5) 0.2498(6) 0.2543(6) 0.030(2) Uani 1.0 2 d .
C(3) C 0.4345(5) 0.2908(6) 0.3018(6) 0.032(3) Uani 1.0 2 d .
C(4) C 0.3405(6) 0.3018(6) 0.2778(6) 0.037(3) Uani 1.0 2 d .
C(5) C 0.2463(6) 0.3449(6) 0.3423(6) 0.037(3) Uani 1.0 2 d .
C(6) C 0.2447(6) 0.3771(6) 0.4269(6) 0.039(3) Uani 1.0 2 d .
C(7) C 0.3406(6) 0.3665(5) 0.4523(6) 0.034(3) Uani 1.0 2 d .
C(8) C 0.3567(6) 0.3901(6) 0.5386(7) 0.044(3) Uani 1.0 2 d .
C(9) C 0.4564(6) 0.3711(6) 0.5509(6) 0.044(3) Uani 1.0 2 d .
C(10) C 0.5505(6) 0.3275(6) 0.4816(6) 0.039(3) Uani 1.0 2 d .
C(11) C 0.5382(6) 0.3050(5) 0.3988(6) 0.030(3) Uani 1.0 2 d .
C(12) C 0.4355(5) 0.3237(5) 0.3874(6) 0.027(2) Uani 1.0 2 d .
C(13) C 0.7296(6) 0.2311(6) 0.2927(6) 0.030(2) Uani 1.0 2 d .
C(14) C 0.7613(6) 0.1234(6) 0.3298(5) 0.029(3) Uani 1.0 2 d .
C(15) C 0.6814(6) 0.0377(6) 0.3846(6) 0.039(3) Uani 1.0 2 d .
C(16) C 0.7148(7) -0.0683(6) 0.4244(6) 0.050(3) Uani 1.0 2 d .
C(17) C 0.8304(8) -0.0885(7) 0.4100(7) 0.059(3) Uani 1.0 2 d .
C(18) C 0.9069(7) -0.0094(7) 0.3588(7) 0.050(3) Uani 1.0 2 d .
C(19) C 0.8766(6) 0.0972(6) 0.3152(6) 0.032(3) Uani 1.0 2 d .
C(20) C 0.9249(6) 0.2827(6) 0.2265(6) 0.035(3) Uani 1.0 2 d .
C(21) C 1.0058(6) 0.3657(6) 0.1731(6) 0.038(3) Uani 1.0 2 d .
C(22) C 0.9733(6) 0.4704(6) 0.1397(6) 0.043(3) Uani 1.0 2 d .
C(23) C 0.8590(6) 0.4997(6) 0.1591(6) 0.039(3) Uani 1.0 2 d .
C(24) C 0.7822(6) 0.4212(6) 0.2082(6) 0.032(3) Uani 1.0 2 d .
C(25) C 0.8115(5) 0.3108(6) 0.2449(5) 0.026(2) Uani 1.0 2 d .
C(26) C 1.0743(6) 0.1499(6) 0.2413(7) 0.057(3) Uani 1.0 2 d .
C(27) C 0.5871(5) 0.2013(6) 0.1656(6) 0.030(3) Uani 1.0 2 d .
C(28) C 0.5452(6) 0.1010(6) 0.1916(6) 0.032(3) Uani 1.0 2 d .
C(29) C 0.4598(6) 0.0468(6) 0.2986(6) 0.039(3) Uani 1.0 2 d .
C(30) C 0.4214(6) -0.0496(7) 0.3221(6) 0.046(3) Uani 1.0 2 d .
C(31) C 0.4656(6) -0.0993(6) 0.2422(7) 0.051(3) Uani 1.0 2 d .
C(32) C 0.5472(6) -0.0524(6) 0.1379(7) 0.044(3) Uani 1.0 2 d .
C(33) C 0.5887(5) 0.0512(6) 0.1082(6) 0.033(3) Uani 1.0 2 d .
C(34) C 0.7037(5) 0.2051(6) -0.0251(6) 0.031(3) Uani 1.0 2 d .
C(35) C 0.7786(6) 0.2603(6) -0.1359(6) 0.037(3) Uani 1.0 2 d .
C(36) C 0.8055(6) 0.3634(6) -0.1645(6) 0.043(3) Uani 1.0 2 d .
C(37) C 0.7640(5) 0.4181(6) -0.0874(6) 0.032(3) Uani 1.0 2 d .
C(38) C 0.6961(5) 0.3646(6) 0.0202(6) 0.037(3) Uani 1.0 2 d .
C(39) C 0.6630(5) 0.2570(6) 0.0558(6) 0.028(2) Uani 1.0 2 d .
C(40) C 0.7215(6) 0.0477(6) -0.0786(6) 0.056(3) Uani 1.0 2 d .
C(41) C 0.5288(7) 0.6307(7) 0.1267(8) 0.051(3) Uani 1.0 2 d .
C(42) C 0.8692(7) 0.3551(7) 0.5247(7) 0.050(3) Uani 1.0 2 d .
C(43) C 1.1153(6) 0.1940(7) 0.8695(7) 0.059(3) Uani 1.0 2 d .
H(1) H 0.3393 0.2811 0.2196 0.045(3) Uiso 1.0 2 calc R
H(2) H 0.1799 0.3533 0.3273 0.044(3) Uiso 1.0 2 calc R
H(3) H 0.1786 0.4063 0.4685 0.042(3) Uiso 1.0 2 calc R
H(4) H 0.2964 0.4193 0.5866 0.053(4) Uiso 1.0 2 calc R
H(5) H 0.4640 0.3886 0.6083 0.054(3) Uiso 1.0 2 calc R
H(6) H 0.6191 0.3133 0.4934 0.049(3) Uiso 1.0 2 calc R
H(7) H 0.6056 0.0542 0.3926 0.046(3) Uiso 1.0 2 calc R
H(8) H 0.6621 -0.1253 0.4597 0.057(3) Uiso 1.0 2 calc R
H(9) H 0.8525 -0.1608 0.4387 0.071(4) Uiso 1.0 2 calc R
H(10) H 0.9819 -0.0269 0.3530 0.058(4) Uiso 1.0 2 calc R
H(11) H 1.0822 0.3485 0.1613 0.047(3) Uiso 1.0 2 calc R
H(12) H 1.0286 0.5254 0.1019 0.047(3) Uiso 1.0 2 calc R
H(13) H 0.8377 0.5728 0.1388 0.048(3) Uiso 1.0 2 calc R
H(14) H 0.7062 0.4391 0.2187 0.039(3) Uiso 1.0 2 calc R
H(15) H 0.4284 0.0804 0.3533 0.0428 Uiso 1.0 2 calc R
H(16) H 0.3647 -0.0854 0.3940 0.0501 Uiso 1.0 2 calc R
H(17) H 0.4386 -0.1681 0.2601 0.0615 Uiso 1.0 2 calc R
H(18) H 0.5754 -0.0872 0.0842 0.0586 Uiso 1.0 2 calc R
H(19) H 0.8070 0.2269 -0.1909 0.0480 Uiso 1.0 2 calc R
H(20) H 0.8559 0.4012 -0.2397 0.0476 Uiso 1.0 2 calc R
H(21) H 0.7837 0.4907 -0.1102 0.0391 Uiso 1.0 2 calc R
H(22) H 0.6690 0.3995 0.0739 0.0465 Uiso 1.0 2 calc R
H(23) H 1.0897 0.0828 0.2317 0.0673 Uiso 1.0 2 calc R
H(24) H 1.1203 0.2039 0.1744 0.0673 Uiso 1.0 2 calc R
H(25) H 1.0896 0.1458 0.3048 0.0673 Uiso 1.0 2 calc R
H(26) H 0.7854 0.0097 -0.0664 0.0689 Uiso 1.0 2 calc R
H(27) H 0.7439 0.0999 -0.1539 0.0689 Uiso 1.0 2 calc R
H(28) H 0.6698 -0.0010 -0.0691 0.0688 Uiso 1.0 2 calc R
H(29) H 1.1823 0.2205 0.8629 0.0752 Uiso 1.0 2 calc R

loop_
_atom_site_aniso_label
_atom_site_aniso_U_11
_atom_site_aniso_U_22
_atom_site_aniso_U_33
_atom_site_aniso_U_12
_atom_site_aniso_U_13
_atom_site_aniso_U_23
Cl(1) 0.102(2) 0.076(2) 0.0867(19) 0.0189(15) -0.0557(16) -0.0352(16)
Cl(2) 0.0873(18) 0.087(2) 0.0549(15) -0.0060(15) -0.0253(13) -0.0308(15)
Cl(3) 0.0632(16) 0.092(2) 0.0500(15) 0.0020(14) -0.0122(12) -0.0116(14)
S(1) 0.0393(12) 0.0496(15) 0.0533(14) 0.0012(11) -0.0176(11) -0.0257(13)
S(2) 0.0398(12) 0.0435(14) 0.0297(12) 0.0045(10) -0.0138(10) -0.0138(11)
F(1) 0.038(3) 0.083(4) 0.084(4) 0.018(3) -0.015(3) -0.036(4)
F(2) 0.060(4) 0.081(5) 0.138(5) -0.005(3) -0.057(4) -0.050(4)
F(3) 0.060(4) 0.070(4) 0.079(4) 0.013(3) -0.024(3) 0.010(4)
F(4) 0.070(4) 0.068(4) 0.074(4) 0.029(3) -0.029(3) -0.042(3)
F(5) 0.077(4) 0.094(5) 0.086(4) -0.021(3) -0.027(3) -0.051(4)
F(6) 0.139(5) 0.047(4) 0.049(4) -0.003(4) -0.036(4) 0.001(3)
O(1) 0.057(4) 0.068(5) 0.111(5) 0.009(3) -0.045(4) -0.059(4)
O(2) 0.085(5) 0.039(4) 0.061(4) 0.007(4) -0.035(4) -0.004(3)
O(3) 0.056(4) 0.056(4) 0.058(4) 0.007(3) -0.017(3) -0.033(4)
O(4) 0.033(3) 0.083(5) 0.045(4) 0.016(3) -0.011(3) -0.033(4)
O(5) 0.047(4) 0.064(4) 0.054(4) -0.002(3) -0.031(3) -0.025(3)
O(6) 0.059(4) 0.050(4) 0.032(4) 0.015(3) -0.018(3) -0.009(3)
N(1) 0.035(4) 0.037(4) 0.027(4) 0.004(3) -0.010(3) -0.016(4)
N(2) 0.037(4) 0.032(4) 0.038(4) 0.013(4) -0.018(3) -0.015(4)
C(1) 0.021(4) 0.024(5) 0.027(4) -0.006(4) -0.002(4) -0.001(4)
C(2) 0.023(4) 0.034(5) 0.025(4) 0.004(4) -0.005(4) -0.009(4)
C(3) 0.026(4) 0.026(5) 0.034(5) -0.008(4) -0.006(4) -0.002(4)
C(4) 0.032(5) 0.041(5) 0.040(5) 0.004(4) -0.012(4) -0.021(4)
C(5) 0.031(5) 0.042(5) 0.036(5) 0.001(4) -0.015(4) -0.010(4)
C(6) 0.024(4) 0.032(5) 0.049(6) 0.007(4) -0.005(4) -0.014(4)
C(7) 0.037(5) 0.018(5) 0.038(5) -0.002(4) -0.006(4) -0.006(4)
C(8) 0.037(5) 0.043(6) 0.053(6) 0.008(4) -0.016(4) -0.024(5)
C(9) 0.048(5) 0.053(6) 0.035(5) 0.008(5) -0.016(4) -0.022(5)
C(10) 0.034(5) 0.044(5) 0.044(5) 0.010(4) -0.017(4) -0.024(5)
C(11) 0.032(5) 0.024(5) 0.035(5) 0.003(4) -0.014(4) -0.012(4)
C(12) 0.025(4) 0.025(5) 0.031(5) -0.004(4) -0.009(4) -0.009(4)
C(13) 0.034(5) 0.030(5) 0.024(4) 0.009(4) -0.014(4) -0.006(4)
C(14) 0.033(5) 0.037(5) 0.017(4) 0.004(4) -0.009(4) -0.012(4)
C(15) 0.044(5) 0.034(5) 0.038(5) 0.001(4) -0.019(4) -0.010(4)
C(16) 0.065(6) 0.036(6) 0.041(5) -0.015(5) -0.012(5) -0.009(5)
C(17) 0.078(7) 0.049(7) 0.051(6) 0.030(6) -0.039(5) -0.013(5)
C(18) 0.044(5) 0.058(7) 0.043(6) 0.009(5) -0.016(5) -0.018(5)
C(19) 0.038(5) 0.032(5) 0.030(5) 0.007(4) -0.018(4) -0.012(4)
C(20) 0.038(5) 0.037(5) 0.036(5) 0.006(4) -0.017(4) -0.016(4)
C(21) 0.033(5) 0.048(6) 0.037(5) -0.002(4) -0.010(4) -0.020(5)
C(22) 0.033(5) 0.046(6) 0.038(5) -0.019(4) -0.006(4) -0.003(5)
C(23) 0.032(5) 0.040(6) 0.047(5) -0.002(4) -0.021(4) -0.010(5)
C(24) 0.026(4) 0.041(5) 0.031(5) -0.004(4) -0.013(4) -0.010(4)
C(25) 0.027(4) 0.025(5) 0.021(4) -0.000(4) -0.008(3) -0.005(4)
C(26) 0.047(5) 0.063(7) 0.058(6) 0.021(5) -0.024(5) -0.022(5)
C(27) 0.027(4) 0.029(5) 0.037(5) 0.005(4) -0.018(4) -0.010(4)
C(28) 0.038(5) 0.035(5) 0.030(5) -0.000(4) -0.022(4) -0.010(4)
C(29) 0.047(5) 0.029(5) 0.031(5) -0.001(4) -0.010(4) -0.005(4)
C(30) 0.041(5) 0.054(6) 0.031(5) -0.001(5) -0.003(4) -0.013(5)
C(31) 0.059(6) 0.036(6) 0.059(6) -0.006(5) -0.026(5) -0.013(5)
C(32) 0.058(6) 0.041(6) 0.048(6) 0.006(5) -0.026(5) -0.026(5)
C(33) 0.025(4) 0.046(6) 0.033(5) 0.000(4) -0.014(4) -0.015(4)
C(34) 0.029(4) 0.034(5) 0.027(5) 0.007(4) -0.014(4) -0.007(4)
C(35) 0.037(5) 0.039(5) 0.044(5) 0.006(4) -0.025(4) -0.018(4)
C(36) 0.025(4) 0.061(6) 0.032(5) -0.001(4) -0.004(4) -0.014(5)
C(37) 0.030(4) 0.037(5) 0.031(5) -0.000(4) -0.016(4) -0.011(4)
C(38) 0.034(5) 0.042(5) 0.041(5) -0.001(4) -0.019(4) -0.016(4)
C(39) 0.018(4) 0.041(5) 0.022(4) -0.003(4) -0.004(3) -0.012(4)
C(40) 0.056(6) 0.054(6) 0.062(6) 0.001(5) -0.024(5) -0.023(6)
C(41) 0.035(5) 0.049(7) 0.064(7) 0.002(5) -0.019(5) -0.016(6)
C(42) 0.064(6) 0.040(6) 0.043(6) -0.003(5) -0.024(5) -0.007(5)
C(43) 0.049(5) 0.072(7) 0.068(7) 0.010(5) -0.032(5) -0.030(6)

loop_
_atom_type_symbol
_atom_type_description
_atom_type_scat_dispersion_real
_atom_type_scat_dispersion_imag
_atom_type_scat_source
C C 0.0033 0.0016
;
International Tables for Crystallography
(1992, Vol. C, Tables 4.2.6.8 and 6.1.1.4)
;
H H 0.0000 0.0000
;
International Tables for Crystallography
(1992, Vol. C, Table 6.1.1.4)
;
F F 0.0171 0.0103
;
International Tables for Crystallography
(1992, Vol. C, Tables 4.2.6.8 and 6.1.1.4)
;
N N 0.0061 0.0033
;
International Tables for Crystallography
(1992, Vol. C, Tables 4.2.6.8 and 6.1.1.4)
;
O O 0.0106 0.0060
;
International Tables for Crystallography
(1992, Vol. C, Tables 4.2.6.8 and 6.1.1.4)
;
S S 0.1246 0.1234
;
International Tables for Crystallography
(1992, Vol. C, Tables 4.2.6.8 and 6.1.1.4)
;
Cl Cl 0.1484 0.1585
;
International Tables for Crystallography
(1992, Vol. C, Tables 4.2.6.8 and 6.1.1.4)
;

loop_
_geom_angle_atom_site_label_1
_geom_angle_atom_site_label_2
_geom_angle_atom_site_label_3
_geom_angle
_geom_angle_publ_flag
O(1) S(1) O(2) 114.1(4) yes
O(1) S(1) O(3) 114.9(4) yes
O(1) S(1) C(41) 102.2(5) yes
O(2) S(1) O(3) 116.3(4) yes
O(2) S(1) C(41) 104.0(4) yes
O(3) S(1) C(41) 102.9(4) yes
O(4) S(2) O(5) 114.4(4) yes
O(4) S(2) O(6) 115.7(3) yes
O(4) S(2) C(42) 102.6(4) yes
O(5) S(2) O(6) 115.2(3) yes
O(5) S(2) C(42) 101.9(4) yes
O(6) S(2) C(42) 104.6(4) yes
C(33) N(1) C(34) 123.2(7) yes
C(33) N(1) C(40) 119.1(7) yes
C(34) N(1) C(40) 117.7(5) yes
C(19) N(2) C(20) 121.8(6) yes
C(19) N(2) C(26) 118.9(6) yes
C(20) N(2) C(26) 119.3(6) yes
C(2) C(1) C(11) 107.4(6) yes
C(2) C(1) C(13) 129.0(7) yes
C(11) C(1) C(13) 123.5(8) yes
C(1) C(2) C(3) 108.8(7) yes
C(1) C(2) C(27) 125.2(6) yes
C(3) C(2) C(27) 125.9(8) yes
C(2) C(3) C(4) 133.5(8) yes
C(2) C(3) C(12) 105.6(7) yes
C(4) C(3) C(12) 120.9(6) yes
C(3) C(4) C(5) 117.0(9) yes
C(4) C(5) C(6) 123.4(8) yes
C(5) C(6) C(7) 120.2(7) yes
C(6) C(7) C(8) 129.8(7) yes
C(6) C(7) C(12) 116.6(8) yes
C(8) C(7) C(12) 113.6(7) yes
C(7) C(8) C(9) 120.4(7) yes
C(8) C(9) C(10) 123.4(9) yes
C(9) C(10) C(11) 117.6(8) yes
C(1) C(11) C(10) 134.8(7) yes
C(1) C(11) C(12) 106.4(8) yes
C(10) C(11) C(12) 118.7(7) yes
C(3) C(12) C(7) 122.0(7) yes
C(3) C(12) C(11) 111.7(6) yes
C(7) C(12) C(11) 126.3(9) yes
C(1) C(13) C(14) 119.5(6) yes
C(1) C(13) C(25) 121.9(6) yes
C(14) C(13) C(25) 118.5(7) yes
C(13) C(14) C(15) 121.7(7) yes
C(13) C(14) C(19) 119.7(7) yes
C(15) C(14) C(19) 118.5(6) yes
C(14) C(15) C(16) 120.3(7) yes
C(15) C(16) C(17) 118.2(8) yes
C(16) C(17) C(18) 122.5(8) yes
C(17) C(18) C(19) 120.6(8) yes
N(2) C(19) C(14) 119.3(6) yes
N(2) C(19) C(18) 120.9(7) yes
C(14) C(19) C(18) 119.8(7) yes
N(2) C(20) C(21) 121.2(7) yes
N(2) C(20) C(25) 120.1(7) yes
C(21) C(20) C(25) 118.6(7) yes
C(20) C(21) C(22) 119.8(7) yes
C(21) C(22) C(23) 122.1(7) yes
C(22) C(23) C(24) 118.4(7) yes
C(23) C(24) C(25) 121.8(7) yes
C(13) C(25) C(20) 120.4(6) yes
C(13) C(25) C(24) 120.2(6) yes
C(20) C(25) C(24) 119.3(6) yes
C(2) C(27) C(28) 119.6(5) yes
C(2) C(27) C(39) 119.9(7) yes
C(28) C(27) C(39) 120.5(8) yes
C(27) C(28) C(29) 122.0(8) yes
C(27) C(28) C(33) 119.3(6) yes
C(29) C(28) C(33) 118.7(7) yes
C(28) C(29) C(30) 121.0(8) yes
C(29) C(30) C(31) 120.4(6) yes
C(30) C(31) C(32) 122.0(8) yes
C(31) C(32) C(33) 119.5(9) yes
N(1) C(33) C(28) 118.7(7) yes
N(1) C(33) C(32) 122.9(8) yes
C(28) C(33) C(32) 118.3(6) yes
N(1) C(34) C(35) 121.4(8) yes
N(1) C(34) C(39) 119.6(5) yes
C(35) C(34) C(39) 119.1(7) yes
C(34) C(35) C(36) 118.9(8) yes
C(35) C(36) C(37) 123.4(6) yes
C(36) C(37) C(38) 118.2(7) yes
C(37) C(38) C(39) 121.5(8) yes
C(27) C(39) C(34) 118.3(7) yes
C(27) C(39) C(38) 122.7(8) yes
C(34) C(39) C(38) 118.9(6) yes
S(1) C(41) F(1) 110.1(6) yes
S(1) C(41) F(2) 110.2(6) yes
S(1) C(41) F(3) 111.1(6) yes
F(1) C(41) F(2) 108.8(7) yes
F(1) C(41) F(3) 108.2(8) yes
F(2) C(41) F(3) 108.4(8) yes
S(2) C(42) F(4) 110.2(6) yes
S(2) C(42) F(5) 109.9(6) yes
S(2) C(42) F(6) 113.8(8) yes
F(4) C(42) F(5) 105.8(8) yes
F(4) C(42) F(6) 109.6(7) yes
F(5) C(42) F(6) 107.1(7) yes
Cl(1) C(43) Cl(2) 111.3(4) yes
Cl(1) C(43) Cl(3) 109.6(6) yes
Cl(2) C(43) Cl(3) 109.5(5) yes
C(3) C(4) H(1) 121.558 no
C(5) C(4) H(1) 121.448 no
C(4) C(5) H(2) 118.607 no
C(6) C(5) H(2) 118.036 no
C(5) C(6) H(3) 120.377 no
C(7) C(6) H(3) 119.396 no
C(7) C(8) H(4) 118.996 no
C(9) C(8) H(4) 120.564 no
C(8) C(9) H(5) 117.914 no
C(10) C(9) H(5) 118.685 no
C(9) C(10) H(6) 121.675 no
C(11) C(10) H(6) 120.729 no
C(14) C(15) H(7) 119.038 no
C(16) C(15) H(7) 120.637 no
C(15) C(16) H(8) 120.430 no
C(17) C(16) H(8) 121.335 no
C(16) C(17) H(9) 117.966 no
C(18) C(17) H(9) 119.547 no
C(17) C(18) H(10) 119.141 no
C(19) C(18) H(10) 120.289 no
C(20) C(21) H(11) 119.935 no
C(22) C(21) H(11) 120.308 no
C(21) C(22) H(12) 119.008 no
C(23) C(22) H(12) 118.936 no
C(22) C(23) H(13) 120.736 no
C(24) C(23) H(13) 120.865 no
C(23) C(24) H(14) 119.646 no
C(25) C(24) H(14) 118.519 no
N(2) C(26) H(23) 109.887 no
N(2) C(26) H(24) 109.022 no
N(2) C(26) H(25) 109.501 no
H(23) C(26) H(24) 109.477 no
H(23) C(26) H(25) 109.472 no
H(24) C(26) H(25) 109.467 no
C(28) C(29) H(15) 119.261 no
C(30) C(29) H(15) 119.711 no
C(29) C(30) H(16) 120.484 no
C(31) C(30) H(16) 119.109 no
C(30) C(31) H(17) 119.772 no
C(32) C(31) H(17) 118.263 no
C(31) C(32) H(18) 120.618 no
C(33) C(32) H(18) 119.825 no
C(34) C(35) H(19) 120.299 no
C(36) C(35) H(19) 120.737 no
C(35) C(36) H(20) 119.119 no
C(37) C(36) H(20) 117.490 no
C(36) C(37) H(21) 121.498 no
C(38) C(37) H(21) 120.261 no
C(37) C(38) H(22) 119.461 no
C(39) C(38) H(22) 119.080 no
N(1) C(40) H(26) 108.811 no
N(1) C(40) H(27) 109.260 no
N(1) C(40) H(28) 110.337 no
H(26) C(40) H(27) 109.476 no
H(26) C(40) H(28) 109.468 no
H(27) C(40) H(28) 109.472 no
Cl(1) C(43) H(29) 108.834 no
Cl(2) C(43) H(29) 109.109 no
Cl(3) C(43) H(29) 108.445 no

loop_
_geom_bond_atom_site_label_1
_geom_bond_atom_site_label_2
_geom_bond_distance
_geom_bond_publ_flag
Cl(1) C(43) 1.749(10) yes
Cl(2) C(43) 1.744(8) yes
Cl(3) C(43) 1.763(9) yes
S(1) O(1) 1.439(9) yes
S(1) O(2) 1.437(6) yes
S(1) O(3) 1.444(6) yes
S(1) C(41) 1.830(8) yes
S(2) O(4) 1.434(5) yes
S(2) O(5) 1.440(7) yes
S(2) O(6) 1.435(5) yes
S(2) C(42) 1.817(10) yes
F(1) C(41) 1.328(10) yes
F(2) C(41) 1.323(14) yes
F(3) C(41) 1.319(10) yes
F(4) C(42) 1.338(9) yes
F(5) C(42) 1.350(13) yes
F(6) C(42) 1.284(9) yes
N(1) C(33) 1.347(7) yes
N(1) C(34) 1.367(10) yes
N(1) C(40) 1.510(11) yes
N(2) C(19) 1.368(10) yes
N(2) C(20) 1.357(9) yes
N(2) C(26) 1.492(9) yes
C(1) C(2) 1.391(12) yes
C(1) C(11) 1.499(10) yes
C(1) C(13) 1.464(10) yes
C(2) C(3) 1.482(9) yes
C(2) C(27) 1.484(12) yes
C(3) C(4) 1.367(12) yes
C(3) C(12) 1.414(13) yes
C(4) C(5) 1.394(9) yes
C(5) C(6) 1.383(13) yes
C(6) C(7) 1.402(12) yes
C(7) C(8) 1.438(14) yes
C(7) C(12) 1.399(9) yes
C(8) C(9) 1.352(12) yes
C(9) C(10) 1.428(10) yes
C(10) C(11) 1.358(13) yes
C(11) C(12) 1.386(11) yes
C(13) C(14) 1.403(10) yes
C(13) C(25) 1.402(10) yes
C(14) C(15) 1.431(10) yes
C(14) C(19) 1.442(10) yes
C(15) C(16) 1.394(11) yes
C(16) C(17) 1.437(13) yes
C(17) C(18) 1.344(13) yes
C(18) C(19) 1.395(11) yes
C(20) C(21) 1.416(11) yes
C(20) C(25) 1.414(10) yes
C(21) C(22) 1.369(11) yes
C(22) C(23) 1.425(10) yes
C(23) C(24) 1.343(10) yes
C(24) C(25) 1.427(10) yes
C(27) C(28) 1.399(11) yes
C(27) C(39) 1.399(8) yes
C(28) C(29) 1.422(8) yes
C(28) C(33) 1.432(12) yes
C(29) C(30) 1.341(12) yes
C(30) C(31) 1.393(13) yes
C(31) C(32) 1.362(9) yes
C(32) C(33) 1.426(12) yes
C(34) C(35) 1.401(8) yes
C(34) C(39) 1.426(12) yes
C(35) C(36) 1.355(12) yes
C(36) C(37) 1.412(13) yes
C(37) C(38) 1.340(8) yes
C(38) C(39) 1.419(11) yes
C(4) H(1) 0.950 no
C(5) H(2) 0.950 no
C(6) H(3) 0.950 no
C(8) H(4) 0.950 no
C(9) H(5) 0.950 no
C(10) H(6) 0.950 no
C(15) H(7) 0.950 no
C(16) H(8) 0.950 no
C(17) H(9) 0.950 no
C(18) H(10) 0.950 no
C(21) H(11) 0.950 no
C(22) H(12) 0.950 no
C(23) H(13) 0.950 no
C(24) H(14) 0.950 no
C(26) H(23) 0.950 no
C(26) H(24) 0.950 no
C(26) H(25) 0.950 no
C(29) H(15) 0.950 no
C(30) H(16) 0.950 no
C(31) H(17) 0.950 no
C(32) H(18) 0.950 no
C(35) H(19) 0.950 no
C(36) H(20) 0.950 no
C(37) H(21) 0.950 no
C(38) H(22) 0.950 no
C(40) H(26) 0.950 no
C(40) H(27) 0.950 no
C(40) H(28) 0.950 no
C(43) H(29) 0.950 no

loop_
_geom_contact_atom_site_label_1
_geom_contact_atom_site_label_2
_geom_contact_distance
_geom_contact_publ_flag
_geom_contact_site_symmetry_2
Cl(1) N(1) 3.566(7) no 2_756
Cl(2) N(2) 3.394(8) no 1_556
Cl(2) C(20) 3.509(10) no 1_556
Cl(3) F(5) 3.509(7) no .
Cl(3) C(36) 3.574(7) no 1_556
F(1) F(4) 3.189(6) no 2_666
F(1) N(1) 3.589(8) no 2_665
F(1) C(31) 3.365(12) no 1_565
F(1) C(34) 3.253(10) no 2_665
F(1) C(35) 3.185(10) no 2_665
F(2) C(34) 3.485(8) no 2_665
F(2) C(36) 3.552(8) no 2_665
F(2) C(37) 3.240(9) no 2_665
F(2) C(38) 3.053(11) no 2_665
F(2) C(39) 3.175(9) no 2_665
F(3) C(3) 3.578(9) no .
F(3) C(11) 3.310(8) no .
F(3) C(12) 3.205(7) no .
F(3) C(24) 3.241(9) no .
F(4) F(1) 3.189(6) no 2_666
F(4) C(6) 3.274(9) no 2_666
F(4) C(7) 3.516(8) no 2_666
F(4) C(8) 3.542(9) no 2_666
F(4) C(35) 3.468(10) no 1_556
F(4) C(36) 3.493(11) no 1_556
F(5) Cl(3) 3.509(7) no .
F(5) F(5) 3.369(8) no 2_766
F(5) C(36) 3.407(10) no 1_556
F(6) C(21) 3.490(10) no .
F(6) C(22) 3.398(9) no .
F(6) C(23) 3.523(11) no .
O(1) C(23) 3.592(9) no .
O(1) C(32) 3.314(10) no 1_565
O(1) C(43) 3.061(13) no 2_766
O(2) N(1) 3.577(8) no 2_665
O(2) C(27) 3.592(12) no 2_665
O(2) C(28) 3.207(11) no 2_665
O(2) C(32) 3.560(12) no 1_565
O(2) C(33) 3.220(9) no 2_665
O(3) C(4) 3.585(11) no 2_665
O(3) C(21) 3.275(8) no 2_765
O(3) C(23) 3.514(10) no .
O(3) C(37) 3.304(11) no .
O(3) C(38) 3.561(10) no .
O(4) N(2) 3.152(10) no .
O(4) C(5) 3.451(9) no 1_655
O(4) C(17) 3.340(11) no 2_756
O(4) C(18) 3.422(10) no 2_756
O(4) C(20) 3.392(11) no .
O(4) C(21) 3.594(9) no .
O(4) C(26) 3.133(11) no .
O(5) N(2) 3.212(8) no .
O(5) C(10) 3.420(9) no .
O(5) C(13) 3.161(11) no .
O(5) C(14) 3.148(12) no .
O(5) C(19) 3.156(11) no .
O(5) C(20) 3.201(8) no .
O(5) C(25) 3.130(9) no .
O(5) C(30) 3.289(8) no 2_656
O(6) C(18) 3.344(10) no 2_756
O(6) C(35) 3.426(11) no 1_556
O(6) C(40) 3.186(8) no 1_556
N(1) Cl(1) 3.566(7) no 2_756
N(1) F(1) 3.589(8) no 2_665
N(1) O(2) 3.577(8) no 2_665
N(2) Cl(2) 3.394(8) no 1_554
N(2) O(4) 3.152(10) no .
N(2) O(5) 3.212(8) no .
C(3) F(3) 3.578(9) no .
C(4) O(3) 3.585(11) no 2_665
C(5) O(4) 3.451(9) no 1_455
C(6) F(4) 3.274(9) no 2_666
C(7) F(4) 3.516(8) no 2_666
C(8) F(4) 3.542(9) no 2_666
C(9) C(9) 3.397(11) no 2_666
C(10) O(5) 3.420(9) no .
C(11) F(3) 3.310(8) no .
C(12) F(3) 3.205(7) no .
C(13) O(5) 3.161(11) no .
C(14) O(5) 3.148(12) no .
C(17) O(4) 3.340(11) no 2_756
C(18) O(4) 3.422(10) no 2_756
C(18) O(6) 3.344(10) no 2_756
C(19) O(5) 3.156(11) no .
C(20) Cl(2) 3.509(10) no 1_554
C(20) O(4) 3.392(11) no .
C(20) O(5) 3.201(8) no .
C(21) F(6) 3.490(10) no .
C(21) O(3) 3.275(8) no 2_765
C(21) O(4) 3.594(9) no .
C(22) F(6) 3.398(9) no .
C(22) C(22) 3.388(11) no 2_765
C(23) F(6) 3.523(11) no .
C(23) O(1) 3.592(9) no .
C(23) O(3) 3.514(10) no .
C(24) F(3) 3.241(9) no .
C(25) O(5) 3.130(9) no .
C(26) O(4) 3.133(11) no .
C(27) O(2) 3.592(12) no 2_665
C(28) O(2) 3.207(11) no 2_665
C(30) O(5) 3.289(8) no 2_656
C(31) F(1) 3.365(12) no 1_545
C(32) O(1) 3.314(10) no 1_545
C(32) O(2) 3.560(12) no 1_545
C(33) O(2) 3.220(9) no 2_665
C(34) F(1) 3.253(10) no 2_665
C(34) F(2) 3.485(8) no 2_665
C(35) F(1) 3.185(10) no 2_665
C(35) F(4) 3.468(10) no 1_554
C(35) O(6) 3.426(11) no 1_554
C(36) Cl(3) 3.574(7) no 1_554
C(36) F(2) 3.552(8) no 2_665
C(36) F(4) 3.493(11) no 1_554
C(36) F(5) 3.407(10) no 1_554
C(37) F(2) 3.240(9) no 2_665
C(37) O(3) 3.304(11) no .
C(38) F(2) 3.053(11) no 2_665
C(38) O(3) 3.561(10) no .
C(39) F(2) 3.175(9) no 2_665
C(40) O(6) 3.186(8) no 1_554
C(43) O(1) 3.061(13) no 2_766
Cl(1) H(26) 2.9079 no 2_756
Cl(2) H(12) 3.3668 no 2_766
Cl(2) H(13) 3.3229 no 2_766
Cl(2) H(24) 3.4235 no 1_556
Cl(3) H(3) 3.2932 no 1_655
Cl(3) H(4) 3.1085 no 1_655
Cl(3) H(9) 3.2029 no 2_756
Cl(3) H(13) 3.5252 no 2_766
Cl(3) H(19) 3.4894 no 1_556
Cl(3) H(20) 3.2349 no 1_556
S(1) H(1) 3.2662 no 2_665
S(1) H(11) 3.5572 no 2_765
S(1) H(13) 3.3427 no .
S(1) H(18) 3.0664 no 1_565
S(1) H(24) 3.0794 no 2_765
S(1) H(29) 3.4982 no 2_766
S(2) H(9) 3.5624 no 2_756
S(2) H(10) 3.1355 no 2_756
S(2) H(16) 3.5034 no 2_656
S(2) H(19) 3.5364 no 1_556
S(2) H(25) 3.5995 no .
F(1) H(5) 3.3135 no 2_666
F(1) H(17) 2.5562 no 1_565
F(1) H(18) 3.1910 no 1_565
F(1) H(19) 3.3311 no 2_665
F(1) H(27) 3.5230 no 2_665
F(2) H(1) 3.5782 no 2_665
F(2) H(22) 3.2399 no .
F(2) H(22) 3.3906 no 2_665
F(3) H(5) 2.8843 no 2_666
F(3) H(13) 3.4886 no .
F(3) H(14) 2.3435 no .
F(3) H(22) 3.0922 no .
F(4) H(3) 2.8893 no 2_666
F(4) H(4) 3.2144 no 2_666
F(4) H(6) 3.1336 no .
F(4) H(17) 3.5322 no 2_656
F(4) H(19) 3.0383 no 1_556
F(4) H(20) 3.0993 no 1_556
F(5) H(2) 3.5275 no 1_655
F(5) H(3) 2.8402 no 1_655
F(5) H(3) 3.0836 no 2_666
F(5) H(19) 3.1155 no 1_556
F(5) H(20) 2.6477 no 1_556
F(6) H(2) 3.5918 no 1_655
F(6) H(3) 3.0636 no 2_666
F(6) H(4) 2.9822 no 2_666
O(1) H(5) 3.5446 no 2_666
O(1) H(13) 2.7160 no .
O(1) H(17) 3.5772 no 1_565
O(1) H(18) 2.6351 no 1_565
O(1) H(24) 3.3594 no 2_765
O(1) H(26) 3.5935 no 1_565
O(1) H(28) 3.4472 no 1_565
O(1) H(29) 2.1433 no 2_766
O(2) H(1) 2.8237 no 2_665
O(2) H(18) 2.6236 no 1_565
O(2) H(24) 3.2160 no 2_765
O(2) H(28) 2.7374 no 1_565
O(3) H(1) 2.8026 no 2_665
O(3) H(11) 2.4240 no 2_765
O(3) H(13) 3.0297 no .
O(3) H(14) 3.3864 no .
O(3) H(21) 2.5362 no .
O(3) H(22) 3.0655 no .
O(3) H(24) 2.7045 no 2_765
O(4) H(2) 2.8207 no 1_655
O(4) H(9) 2.7571 no 2_756
O(4) H(10) 2.9112 no 2_756
O(4) H(11) 3.5101 no .
O(4) H(25) 2.4063 no .
O(5) H(6) 2.5396 no .
O(5) H(16) 2.4462 no 2_656
O(5) H(17) 3.4107 no 2_656
O(6) H(9) 3.4356 no 2_756
O(6) H(10) 2.4808 no 2_756
O(6) H(16) 3.5836 no 2_656
O(6) H(17) 3.5885 no 2_656
O(6) H(19) 2.4836 no 1_556
O(6) H(23) 3.0886 no 2_756
O(6) H(26) 3.3523 no 1_556
O(6) H(27) 2.3240 no 1_556
O(6) H(28) 3.5798 no 1_556
C(3) H(8) 3.0233 no 2_656
C(4) H(8) 3.4530 no 2_656
C(4) H(9) 3.5903 no 2_656
C(4) H(21) 3.5236 no 2_665
C(5) H(8) 3.5938 no 2_656
C(5) H(9) 2.9875 no 2_656
C(5) H(20) 3.4564 no 2_665
C(5) H(21) 3.2385 no 2_665
C(6) H(8) 3.4167 no 2_656
C(6) H(9) 2.9355 no 2_656
C(6) H(20) 3.5871 no 2_665
C(7) H(8) 3.0101 no 2_656
C(7) H(9) 3.4885 no 2_656
C(8) H(5) 3.4802 no 2_666
C(9) H(5) 3.1766 no 2_666
C(9) H(17) 3.5139 no 2_656
C(10) H(5) 3.5522 no 2_666
C(10) H(16) 3.3106 no 2_656
C(10) H(17) 3.4085 no 2_656
C(11) H(8) 3.2647 no 2_656
C(12) H(8) 2.7799 no 2_656
C(14) H(16) 3.3272 no 2_656
C(15) H(15) 3.1010 no 2_656
C(15) H(16) 3.1580 no 2_656
C(16) H(15) 2.8182 no 2_656
C(16) H(16) 3.5992 no 2_656
C(21) H(21) 3.2326 no 2_765
C(22) H(12) 3.3073 no 2_765
C(22) H(21) 3.1281 no 2_765
C(23) H(12) 3.4179 no 2_765
C(29) H(8) 3.5586 no 2_656
C(30) H(6) 3.4494 no 2_656
C(31) H(6) 3.5127 no 2_656
C(31) H(27) 3.4091 no 2_655
C(31) H(28) 3.2808 no 2_655
C(32) H(28) 3.2299 no 2_655
C(36) H(2) 3.5992 no 2_665
C(36) H(12) 3.3437 no 2_765
C(37) H(2) 3.4302 no 2_665
C(37) H(11) 3.5801 no 2_765
C(37) H(12) 2.8306 no 2_765
C(38) H(12) 3.5678 no 2_765
C(40) H(23) 3.3197 no 2_755
C(41) H(5) 3.5847 no 2_666
C(41) H(14) 3.4174 no .
C(41) H(22) 3.5579 no .
C(42) H(3) 3.2290 no 2_666
C(42) H(19) 3.3937 no 1_556
C(42) H(20) 3.4611 no 1_556
C(43) H(13) 3.2570 no 2_766
C(43) H(26) 3.5409 no 2_756
H(1) S(1) 3.2662 no 2_665
H(1) F(2) 3.5782 no 2_665
H(1) O(2) 2.8237 no 2_665
H(1) O(3) 2.8026 no 2_665
H(1) H(21) 3.3492 no 2_665
H(1) H(24) 3.5311 no 1_455
H(1) H(25) 3.5181 no 1_455
H(2) F(5) 3.5275 no 1_455
H(2) F(6) 3.5918 no 1_455
H(2) O(4) 2.8207 no 1_455
H(2) C(36) 3.5992 no 2_665
H(2) C(37) 3.4302 no 2_665
H(2) H(9) 3.1648 no 2_656
H(2) H(11) 3.0505 no 1_455
H(2) H(20) 3.0971 no 2_665
H(2) H(21) 2.7986 no 2_665
H(2) H(25) 3.3676 no 1_455
H(3) Cl(3) 3.2932 no 1_455
H(3) F(4) 2.8893 no 2_666
H(3) F(5) 2.8402 no 1_455
H(3) F(5) 3.0836 no 2_666
H(3) F(6) 3.0636 no 2_666
H(3) C(42) 3.2290 no 2_666
H(3) H(9) 3.0878 no 2_656
H(3) H(20) 3.3588 no 2_665
H(4) Cl(3) 3.1085 no 1_455
H(4) F(4) 3.2144 no 2_666
H(4) F(6) 2.9822 no 2_666
H(4) H(6) 3.5589 no 2_666
H(4) H(13) 3.4972 no 2_666
H(4) H(29) 3.5437 no 1_455
H(5) F(1) 3.3135 no 2_666
H(5) F(3) 2.8843 no 2_666
H(5) O(1) 3.5446 no 2_666
H(5) C(8) 3.4802 no 2_666
H(5) C(9) 3.1766 no 2_666
H(5) C(10) 3.5522 no 2_666
H(5) C(41) 3.5847 no 2_666
H(5) H(5) 3.2323 no 2_666
H(5) H(17) 3.2100 no 2_656
H(6) F(4) 3.1336 no .
H(6) O(5) 2.5396 no .
H(6) C(30) 3.4494 no 2_656
H(6) C(31) 3.5127 no 2_656
H(6) H(4) 3.5589 no 2_666
H(6) H(16) 2.8832 no 2_656
H(6) H(17) 3.0177 no 2_656
H(7) H(7) 3.1205 no 2_656
H(7) H(8) 3.4685 no 2_656
H(7) H(15) 3.1206 no 2_656
H(7) H(16) 3.2945 no 2_656
H(8) C(3) 3.0233 no 2_656
H(8) C(4) 3.4530 no 2_656
H(8) C(5) 3.5938 no 2_656
H(8) C(6) 3.4167 no 2_656
H(8) C(7) 3.0101 no 2_656
H(8) C(11) 3.2647 no 2_656
H(8) C(12) 2.7799 no 2_656
H(8) C(29) 3.5586 no 2_656
H(8) H(7) 3.4685 no 2_656
H(8) H(15) 2.6292 no 2_656
H(9) Cl(3) 3.2029 no 2_756
H(9) S(2) 3.5624 no 2_756
H(9) O(4) 2.7571 no 2_756
H(9) O(6) 3.4356 no 2_756
H(9) C(4) 3.5903 no 2_656
H(9) C(5) 2.9875 no 2_656
H(9) C(6) 2.9355 no 2_656
H(9) C(7) 3.4885 no 2_656
H(9) H(2) 3.1648 no 2_656
H(9) H(3) 3.0878 no 2_656
H(10) S(2) 3.1355 no 2_756
H(10) O(4) 2.9112 no 2_756
H(10) O(6) 2.4808 no 2_756
H(11) S(1) 3.5572 no 2_765
H(11) O(3) 2.4240 no 2_765
H(11) O(4) 3.5101 no .
H(11) C(37) 3.5801 no 2_765
H(11) H(2) 3.0505 no 1_655
H(11) H(13) 3.5580 no 2_765
H(11) H(21) 2.6947 no 2_765
H(12) Cl(2) 3.3668 no 2_766
H(12) C(22) 3.3073 no 2_765
H(12) C(23) 3.4179 no 2_765
H(12) C(36) 3.3437 no 2_765
H(12) C(37) 2.8306 no 2_765
H(12) C(38) 3.5678 no 2_765
H(12) H(12) 3.4938 no 2_765
H(12) H(20) 3.3251 no 2_765
H(12) H(21) 2.4694 no 2_765
H(13) Cl(2) 3.3229 no 2_766
H(13) Cl(3) 3.5252 no 2_766
H(13) S(1) 3.3427 no .
H(13) F(3) 3.4886 no .
H(13) O(1) 2.7160 no .
H(13) O(3) 3.0297 no .
H(13) C(43) 3.2570 no 2_766
H(13) H(4) 3.4972 no 2_666
H(13) H(11) 3.5580 no 2_765
H(13) H(29) 2.7646 no 2_766
H(14) F(3) 2.3435 no .
H(14) O(3) 3.3864 no .
H(14) C(41) 3.4174 no .
H(15) C(15) 3.1010 no 2_656
H(15) C(16) 2.8182 no 2_656
H(15) H(7) 3.1206 no 2_656
H(15) H(8) 2.6292 no 2_656
H(16) S(2) 3.5034 no 2_656
H(16) O(5) 2.4462 no 2_656
H(16) O(6) 3.5836 no 2_656
H(16) C(10) 3.3106 no 2_656
H(16) C(14) 3.3272 no 2_656
H(16) C(15) 3.1580 no 2_656
H(16) C(16) 3.5992 no 2_656
H(16) H(6) 2.8832 no 2_656
H(16) H(7) 3.2945 no 2_656
H(17) F(1) 2.5562 no 1_545
H(17) F(4) 3.5322 no 2_656
H(17) O(1) 3.5772 no 1_545
H(17) O(5) 3.4107 no 2_656
H(17) O(6) 3.5885 no 2_656
H(17) C(9) 3.5139 no 2_656
H(17) C(10) 3.4085 no 2_656
H(17) H(5) 3.2100 no 2_656
H(17) H(6) 3.0177 no 2_656
H(17) H(27) 3.1199 no 2_655
H(17) H(28) 3.3851 no 2_655
H(18) S(1) 3.0664 no 1_545
H(18) F(1) 3.1910 no 1_545
H(18) O(1) 2.6351 no 1_545
H(18) O(2) 2.6236 no 1_545
H(18) H(18) 3.5804 no 2_655
H(18) H(28) 3.3001 no 2_655
H(18) H(29) 3.5891 no 2_756
H(19) Cl(3) 3.4894 no 1_554
H(19) S(2) 3.5364 no 1_554
H(19) F(1) 3.3311 no 2_665
H(19) F(4) 3.0383 no 1_554
H(19) F(5) 3.1155 no 1_554
H(19) O(6) 2.4836 no 1_554
H(19) C(42) 3.3937 no 1_554
H(20) Cl(3) 3.2349 no 1_554
H(20) F(4) 3.0993 no 1_554
H(20) F(5) 2.6477 no 1_554
H(20) C(5) 3.4564 no 2_665
H(20) C(6) 3.5871 no 2_665
H(20) C(42) 3.4611 no 1_554
H(20) H(2) 3.0971 no 2_665
H(20) H(3) 3.3588 no 2_665
H(20) H(12) 3.3251 no 2_765
H(21) O(3) 2.5362 no .
H(21) C(4) 3.5236 no 2_665
H(21) C(5) 3.2385 no 2_665
H(21) C(21) 3.2326 no 2_765
H(21) C(22) 3.1281 no 2_765
H(21) H(1) 3.3492 no 2_665
H(21) H(2) 2.7986 no 2_665
H(21) H(11) 2.6947 no 2_765
H(21) H(12) 2.4694 no 2_765
H(22) F(2) 3.2399 no .
H(22) F(2) 3.3906 no 2_665
H(22) F(3) 3.0922 no .
H(22) O(3) 3.0655 no .
H(22) C(41) 3.5579 no .
H(23) O(6) 3.0886 no 2_756
H(23) C(40) 3.3197 no 2_755
H(23) H(26) 2.8275 no 2_755
H(23) H(27) 3.2475 no 2_755
H(23) H(28) 3.3594 no 2_755
H(24) Cl(2) 3.4235 no 1_554
H(24) S(1) 3.0794 no 2_765
H(24) O(1) 3.3594 no 2_765
H(24) O(2) 3.2160 no 2_765
H(24) O(3) 2.7045 no 2_765
H(24) H(1) 3.5311 no 1_655
H(24) H(26) 3.5898 no 2_755
H(25) S(2) 3.5995 no .
H(25) O(4) 2.4063 no .
H(25) H(1) 3.5181 no 1_655
H(25) H(2) 3.3676 no 1_655
H(26) Cl(1) 2.9079 no 2_756
H(26) O(1) 3.5935 no 1_545
H(26) O(6) 3.3523 no 1_554
H(26) C(43) 3.5409 no 2_756
H(26) H(23) 2.8275 no 2_755
H(26) H(24) 3.5898 no 2_755
H(26) H(29) 3.3881 no 2_756
H(27) F(1) 3.5230 no 2_665
H(27) O(6) 2.3240 no 1_554
H(27) C(31) 3.4091 no 2_655
H(27) H(17) 3.1199 no 2_655
H(27) H(23) 3.2475 no 2_755
H(28) O(1) 3.4472 no 1_545
H(28) O(2) 2.7374 no 1_545
H(28) O(6) 3.5798 no 1_554
H(28) C(31) 3.2808 no 2_655
H(28) C(32) 3.2299 no 2_655
H(28) H(17) 3.3851 no 2_655
H(28) H(18) 3.3001 no 2_655
H(28) H(23) 3.3594 no 2_755
H(29) S(1) 3.4982 no 2_766
H(29) O(1) 2.1433 no 2_766
H(29) H(4) 3.5437 no 1_655
H(29) H(13) 2.7646 no 2_766
H(29) H(18) 3.5891 no 2_756
H(29) H(26) 3.3881 no 2_756

loop_
_geom_torsion_atom_site_label_1
_geom_torsion_atom_site_label_2
_geom_torsion_atom_site_label_3
_geom_torsion_atom_site_label_4
_geom_torsion
_geom_torsion_publ_flag
O(1) S(1) C(41) F(1) 66.8(7) no
O(1) S(1) C(41) F(2) -173.1(5) no
O(1) S(1) C(41) F(3) -53.0(8) no
O(2) S(1) C(41) F(1) -52.1(8) no
O(2) S(1) C(41) F(2) 67.9(6) no
O(2) S(1) C(41) F(3) -171.9(7) no
O(3) S(1) C(41) F(1) -173.8(6) no
O(3) S(1) C(41) F(2) -53.7(6) no
O(3) S(1) C(41) F(3) 66.4(8) no
O(4) S(2) C(42) F(4) -179.3(6) no
O(4) S(2) C(42) F(5) -63.0(6) no
O(4) S(2) C(42) F(6) 57.1(7) no
O(5) S(2) C(42) F(4) 62.1(7) no
O(5) S(2) C(42) F(5) 178.4(4) no
O(5) S(2) C(42) F(6) -61.5(7) no
O(6) S(2) C(42) F(4) -58.1(7) no
O(6) S(2) C(42) F(5) 58.1(5) no
O(6) S(2) C(42) F(6) 178.2(6) no
C(33) N(1) C(34) C(35) -173.6(6) no
C(33) N(1) C(34) C(39) 5.8(11) no
C(34) N(1) C(33) C(28) -5.3(11) no
C(34) N(1) C(33) C(32) 176.0(6) no
C(40) N(1) C(33) C(28) 175.0(6) no
C(40) N(1) C(33) C(32) -3.7(10) no
C(40) N(1) C(34) C(35) 6.0(10) no
C(40) N(1) C(34) C(39) -174.5(6) no
C(19) N(2) C(20) C(21) 178.6(7) no
C(19) N(2) C(20) C(25) -0.3(12) no
C(20) N(2) C(19) C(14) 3.5(12) no
C(20) N(2) C(19) C(18) -174.7(7) no
C(26) N(2) C(19) C(14) -176.9(7) no
C(26) N(2) C(19) C(18) 5.0(12) no
C(26) N(2) C(20) C(21) -1.0(12) no
C(26) N(2) C(20) C(25) -180.0(7) no
C(2) C(1) C(11) C(10) 176.9(6) no
C(2) C(1) C(11) C(12) -0.3(6) no
C(11) C(1) C(2) C(3) -0.4(6) no
C(11) C(1) C(2) C(27) -176.4(5) no
C(2) C(1) C(13) C(14) -76.2(8) no
C(2) C(1) C(13) C(25) 108.3(9) no
C(13) C(1) C(2) C(3) -177.2(5) no
C(13) C(1) C(2) C(27) 6.8(10) no
C(11) C(1) C(13) C(14) 107.4(8) no
C(11) C(1) C(13) C(25) -68.1(8) no
C(13) C(1) C(11) C(10) -6.1(10) no
C(13) C(1) C(11) C(12) 176.7(5) no
C(1) C(2) C(3) C(4) -179.9(6) no
C(1) C(2) C(3) C(12) 0.9(6) no
C(1) C(2) C(27) C(28) 106.3(7) no
C(1) C(2) C(27) C(39) -75.1(8) no
C(3) C(2) C(27) C(28) -69.0(8) no
C(3) C(2) C(27) C(39) 109.5(7) no
C(27) C(2) C(3) C(4) -4.0(10) no
C(27) C(2) C(3) C(12) 176.9(5) no
C(2) C(3) C(4) C(5) -180.0(6) no
C(2) C(3) C(12) C(7) -179.4(5) no
C(2) C(3) C(12) C(11) -1.2(6) no
C(4) C(3) C(12) C(7) 1.3(9) no
C(4) C(3) C(12) C(11) 179.6(5) no
C(12) C(3) C(4) C(5) -0.9(8) no
C(3) C(4) C(5) C(6) 0.5(9) no
C(4) C(5) C(6) C(7) -0.4(9) no
C(5) C(6) C(7) C(8) -177.2(5) no
C(5) C(6) C(7) C(12) 0.7(8) no
C(6) C(7) C(8) C(9) 178.2(6) no
C(6) C(7) C(12) C(3) -1.1(8) no
C(6) C(7) C(12) C(11) -179.1(5) no
C(8) C(7) C(12) C(3) 177.1(5) no
C(8) C(7) C(12) C(11) -0.9(8) no
C(12) C(7) C(8) C(9) 0.3(8) no
C(7) C(8) C(9) C(10) -0.1(10) no
C(8) C(9) C(10) C(11) 0.5(9) no
C(9) C(10) C(11) C(1) -178.0(6) no
C(9) C(10) C(11) C(12) -1.0(8) no
C(1) C(11) C(12) C(3) 1.0(6) no
C(1) C(11) C(12) C(7) 179.1(5) no
C(10) C(11) C(12) C(3) -176.8(5) no
C(10) C(11) C(12) C(7) 1.4(9) no
C(1) C(13) C(14) C(15) 1.1(12) no
C(1) C(13) C(14) C(19) -177.4(7) no
C(1) C(13) C(25) C(20) -179.5(7) no
C(1) C(13) C(25) C(24) -3.2(11) no
C(14) C(13) C(25) C(20) 4.9(11) no
C(14) C(13) C(25) C(24) -178.8(6) no
C(25) C(13) C(14) C(15) 176.8(7) no
C(25) C(13) C(14) C(19) -1.7(11) no
C(13) C(14) C(15) C(16) -177.5(7) no
C(13) C(14) C(19) N(2) -2.5(12) no
C(13) C(14) C(19) C(18) 175.7(7) no
C(15) C(14) C(19) N(2) 179.0(7) no
C(15) C(14) C(19) C(18) -2.8(12) no
C(19) C(14) C(15) C(16) 1.0(12) no
C(14) C(15) C(16) C(17) 0.8(12) no
C(15) C(16) C(17) C(18) -0.8(14) no
C(16) C(17) C(18) C(19) -1.0(15) no
C(17) C(18) C(19) N(2) -179.0(8) no
C(17) C(18) C(19) C(14) 2.9(14) no
N(2) C(20) C(21) C(22) -179.5(7) no
N(2) C(20) C(25) C(13) -4.0(12) no
N(2) C(20) C(25) C(24) 179.6(7) no
C(21) C(20) C(25) C(13) 177.0(7) no
C(21) C(20) C(25) C(24) 0.7(12) no
C(25) C(20) C(21) C(22) -0.6(12) no
C(20) C(21) C(22) C(23) 1.4(13) no
C(21) C(22) C(23) C(24) -2.3(13) no
C(22) C(23) C(24) C(25) 2.5(12) no
C(23) C(24) C(25) C(13) -178.1(7) no
C(23) C(24) C(25) C(20) -1.7(12) no
C(2) C(27) C(28) C(29) 4.8(11) no
C(2) C(27) C(28) C(33) -175.6(6) no
C(2) C(27) C(39) C(34) 176.1(6) no
C(2) C(27) C(39) C(38) -7.5(10) no
C(28) C(27) C(39) C(34) -5.4(10) no
C(28) C(27) C(39) C(38) 171.0(6) no
C(39) C(27) C(28) C(29) -173.7(6) no
C(39) C(27) C(28) C(33) 5.9(10) no
C(27) C(28) C(29) C(30) -179.5(7) no
C(27) C(28) C(33) N(1) -0.6(11) no
C(27) C(28) C(33) C(32) 178.2(6) no
C(29) C(28) C(33) N(1) 178.9(6) no
C(29) C(28) C(33) C(32) -2.3(10) no
C(33) C(28) C(29) C(30) 1.0(11) no
C(28) C(29) C(30) C(31) 0.6(12) no
C(29) C(30) C(31) C(32) -0.9(13) no
C(30) C(31) C(32) C(33) -0.5(13) no
C(31) C(32) C(33) N(1) -179.2(7) no
C(31) C(32) C(33) C(28) 2.1(12) no
N(1) C(34) C(35) C(36) 175.9(6) no
N(1) C(34) C(39) C(27) -0.3(10) no
N(1) C(34) C(39) C(38) -176.8(6) no
C(35) C(34) C(39) C(27) 179.2(6) no
C(35) C(34) C(39) C(38) 2.6(10) no
C(39) C(34) C(35) C(36) -3.5(11) no
C(34) C(35) C(36) C(37) 1.6(12) no
C(35) C(36) C(37) C(38) 1.2(11) no
C(36) C(37) C(38) C(39) -2.2(11) no
C(37) C(38) C(39) C(27) -176.1(7) no
C(37) C(38) C(39) C(34) 0.3(11) no
